data_1508042
loop_
_publ_author_name
'Lee, Yunho'
'Mankad, Neal P.'
'Peters, Jonas C.'

_publ_section_title
;
 Triggering N(2) uptake via redox-induced expulsion of coordinated NH(3)
 and N(2) silylation at trigonal bipyramidal iron.
;
_journal_issue 7
_journal_name_full 'Nature chemistry'
_journal_page_first 558
_journal_page_last 565
_journal_paper_doi 10.1038/nchem.660
_journal_volume 2
_journal_year 2010
_chemical_formula_sum 'C60 H47 Fe N2 P3 Si'
_chemical_formula_weight 972.85
_chemical_name_common 10
_chemical_name_systematic
; 
 ? 
;
_space_group_IT_number 15
_symmetry_space_group_name_Hall '-C 2yc'
_symmetry_space_group_name_H-M 'C 1 2/c 1'
_atom_sites_solution_hydrogens geom
_atom_sites_solution_primary direct
_atom_sites_solution_secondary difmap
_audit_creation_method SHELXL-97
_cell_angle_alpha 90.00
_cell_angle_beta 102.8080(10)
_cell_angle_gamma 90.00
_cell_formula_units_Z 8
_cell_length_a 22.9376(5)
_cell_length_b 12.8125(3)
_cell_length_c 36.9247(10)
_cell_measurement_temperature 296(2)
_cell_volume 10581.7(4)
_computing_structure_refinement 'SHELXL-97 (Sheldrick, 1997)'
_computing_structure_solution 'SHELXS-97 (Sheldrick, 1990)'
_diffrn_ambient_temperature 296(2)
_diffrn_measured_fraction_theta_full 0.956
_diffrn_measured_fraction_theta_max 0.956
_diffrn_radiation_monochromator graphite
_diffrn_radiation_source 'fine-focus sealed tube'
_diffrn_radiation_type CuK\a
_diffrn_radiation_wavelength 1.54178
_diffrn_reflns_av_R_equivalents 0.0267
_diffrn_reflns_av_sigmaI/netI 0.0158
_diffrn_reflns_limit_h_max 27
_diffrn_reflns_limit_h_min -27
_diffrn_reflns_limit_k_max 15
_diffrn_reflns_limit_k_min -15
_diffrn_reflns_limit_l_max 41
_diffrn_reflns_limit_l_min -32
_diffrn_reflns_number 70363
_diffrn_reflns_theta_full 68.86
_diffrn_reflns_theta_max 68.86
_diffrn_reflns_theta_min 2.45
_exptl_absorpt_coefficient_mu 3.658
_exptl_absorpt_correction_T_max 0.7960
_exptl_absorpt_correction_T_min 0.5863
_exptl_absorpt_correction_type multi-scan
_exptl_crystal_density_diffrn 1.221
_exptl_crystal_density_method 'not measured'
_exptl_crystal_F_000 3736
_exptl_crystal_size_max 0.25
_exptl_crystal_size_mid 0.25
_exptl_crystal_size_min 0.10
_refine_diff_density_max 5.200
_refine_diff_density_min -0.440
_refine_diff_density_rms 0.248
_refine_ls_extinction_method none
_refine_ls_goodness_of_fit_ref 3.612
_refine_ls_hydrogen_treatment constr
_refine_ls_matrix_type full
_refine_ls_number_parameters 604
_refine_ls_number_reflns 9389
_refine_ls_number_restraints 0
_refine_ls_restrained_S_all 3.612
_refine_ls_R_factor_all 0.1207
_refine_ls_R_factor_gt 0.1175
_refine_ls_shift/su_max 0.117
_refine_ls_shift/su_mean 0.018
_refine_ls_structure_factor_coef Fsqd
_refine_ls_weighting_details 'calc w=1/[\s^2^(Fo^2^)+(0.1000P)^2^+0.0000P] where P=(Fo^2^+2Fc^2^)/3'
_refine_ls_weighting_scheme calc
_refine_ls_wR_factor_gt 0.3787
_refine_ls_wR_factor_ref 0.3823
_reflns_number_gt 8852
_reflns_number_total 9389
_reflns_threshold_expression >2sigma(I)
_cod_data_source_file nchem.660-s16.cif
_cod_data_source_block d07006
_cod_original_sg_symbol_H-M C2/c
_cod_database_code 1508042

loop_
_symmetry_equiv_pos_as_xyz
'x, y, z'
'-x, y, -z+1/2'
'x+1/2, y+1/2, z'
'-x+1/2, y+1/2, -z+1/2'
'-x, -y, -z'
'x, -y, z-1/2'
'-x+1/2, -y+1/2, -z'
'x+1/2, -y+1/2, z-1/2'

loop_
_atom_site_label
_atom_site_type_symbol
_atom_site_fract_x
_atom_site_fract_y
_atom_site_fract_z
_atom_site_U_iso_or_equiv
_atom_site_adp_type
_atom_site_occupancy
_atom_site_symmetry_multiplicity
_atom_site_calc_flag
_atom_site_refinement_flags
Fe Fe 0.16968(4) 0.08604(7) 0.12022(2) 0.0125(3) Uani 1 1 d .
P1 P 0.15751(7) -0.08529(11) 0.11497(4) 0.0161(4) Uani 1 1 d .
P2 P 0.19179(6) 0.16240(11) 0.17551(4) 0.0162(4) Uani 1 1 d .
P3 P 0.21035(6) 0.14686(11) 0.07524(4) 0.0140(4) Uani 1 1 d .
Si Si 0.26771(7) 0.02897(12) 0.14107(4) 0.0148(4) Uani 1 1 d .
N1 N 0.1007(2) 0.1388(4) 0.10726(14) 0.0182(10) Uani 1 1 d .
N2 N 0.0553(2) 0.1919(5) 0.09629(16) 0.0241(12) Uani 1 1 d .
C1 C 0.0911(3) -0.1453(5) 0.12748(19) 0.0214(13) Uani 1 1 d .
C2 C 0.0835(3) -0.1297(5) 0.16308(18) 0.0220(13) Uani 1 1 d .
H2 H 0.1112 -0.0898 0.1796 0.026 Uiso 1 1 calc R
C3 C 0.0348(3) -0.1727(6) 0.1748(2) 0.0322(16) Uani 1 1 d .
H3 H 0.0296 -0.1603 0.1987 0.039 Uiso 1 1 calc R
C4 C -0.0062(3) -0.2349(7) 0.1500(2) 0.0391(19) Uani 1 1 d .
H4 H -0.0386 -0.2646 0.1575 0.047 Uiso 1 1 calc R
C5 C 0.0016(4) -0.2509(8) 0.1161(3) 0.050(2) Uani 1 1 d .
H5 H -0.0260 -0.2916 0.0998 0.060 Uiso 1 1 calc R
C6 C 0.0504(4) -0.2084(6) 0.1036(2) 0.0368(18) Uani 1 1 d .
H6 H 0.0553 -0.2223 0.0798 0.044 Uiso 1 1 calc R
C7 C 0.1548(3) -0.1424(5) 0.06904(18) 0.0208(13) Uani 1 1 d .
C8 C 0.1090(3) -0.1125(5) 0.03893(19) 0.0258(14) Uani 1 1 d .
H8 H 0.0810 -0.0630 0.0422 0.031 Uiso 1 1 calc R
C9 C 0.1055(3) -0.1569(6) 0.0042(2) 0.0322(16) Uani 1 1 d .
H9 H 0.0745 -0.1377 -0.0155 0.039 Uiso 1 1 calc R
C10 C 0.1472(4) -0.2287(6) -0.0015(2) 0.0379(18) Uani 1 1 d .
H10 H 0.1436 -0.2592 -0.0248 0.046 Uiso 1 1 calc R
C11 C 0.1946(4) -0.2555(6) 0.0276(2) 0.0342(16) Uani 1 1 d .
H11 H 0.2240 -0.3012 0.0236 0.041 Uiso 1 1 calc R
C12 C 0.1975(3) -0.2134(5) 0.0627(2) 0.0279(15) Uani 1 1 d .
H12 H 0.2286 -0.2330 0.0823 0.033 Uiso 1 1 calc R
C13 C 0.2159(3) -0.1637(5) 0.14469(17) 0.0179(12) Uani 1 1 d .
C14 C 0.2096(3) -0.2677(5) 0.15442(18) 0.0220(13) Uani 1 1 d .
H14 H 0.1735 -0.3022 0.1458 0.026 Uiso 1 1 calc R
C15 C 0.2577(3) -0.3200(5) 0.17707(18) 0.0253(14) Uani 1 1 d .
H15 H 0.2538 -0.3896 0.1833 0.030 Uiso 1 1 calc R
C16 C 0.3112(3) -0.2678(5) 0.19025(18) 0.0224(13) Uani 1 1 d .
H16 H 0.3429 -0.3025 0.2056 0.027 Uiso 1 1 calc R
C17 C 0.3179(3) -0.1640(5) 0.18066(18) 0.0206(13) Uani 1 1 d .
H17 H 0.3543 -0.1303 0.1893 0.025 Uiso 1 1 calc R
C18 C 0.2699(3) -0.1099(5) 0.15794(17) 0.0182(12) Uani 1 1 d .
C19 C 0.1587(3) 0.0991(5) 0.21052(19) 0.0217(13) Uani 1 1 d .
C20 C 0.0975(3) 0.1119(6) 0.2081(2) 0.0308(15) Uani 1 1 d .
H20 H 0.0755 0.1548 0.1897 0.037 Uiso 1 1 calc R
C21 C 0.0689(4) 0.0623(7) 0.2325(3) 0.045(2) Uani 1 1 d .
H21 H 0.0284 0.0736 0.2310 0.054 Uiso 1 1 calc R
C22 C 0.1015(4) -0.0058(6) 0.2597(2) 0.0395(19) Uani 1 1 d .
H22 H 0.0824 -0.0424 0.2755 0.047 Uiso 1 1 calc R
C23 C 0.1623(4) -0.0171(5) 0.2624(2) 0.0319(16) Uani 1 1 d .
H23 H 0.1845 -0.0591 0.2810 0.038 Uiso 1 1 calc R
C24 C 0.1907(3) 0.0327(5) 0.23801(19) 0.0270(14) Uani 1 1 d .
H24 H 0.2313 0.0222 0.2398 0.032 Uiso 1 1 calc R
C25 C 0.1657(3) 0.2971(5) 0.17904(19) 0.0209(13) Uani 1 1 d .
C26 C 0.1639(3) 0.3427(5) 0.21346(19) 0.0266(14) Uani 1 1 d .
H26 H 0.1736 0.3028 0.2350 0.032 Uiso 1 1 calc R
C27 C 0.1480(3) 0.4459(6) 0.2156(2) 0.0336(16) Uani 1 1 d .
H27 H 0.1485 0.4757 0.2386 0.040 Uiso 1 1 calc R
C28 C 0.1314(4) 0.5059(6) 0.1835(2) 0.0343(17) Uani 1 1 d .
H28 H 0.1206 0.5755 0.1850 0.041 Uiso 1 1 calc R
C29 C 0.1311(3) 0.4611(6) 0.1496(2) 0.0308(16) Uani 1 1 d .
H29 H 0.1187 0.5003 0.1281 0.037 Uiso 1 1 calc R
C30 C 0.1488(3) 0.3591(5) 0.14709(19) 0.0230(13) Uani 1 1 d .
H30 H 0.1495 0.3310 0.1240 0.028 Uiso 1 1 calc R
C31 C 0.2715(3) 0.1674(5) 0.19914(18) 0.0187(12) Uani 1 1 d .
C32 C 0.2950(3) 0.2207(5) 0.23204(19) 0.0266(14) Uani 1 1 d .
H32 H 0.2698 0.2564 0.2443 0.032 Uiso 1 1 calc R
C33 C 0.3564(3) 0.2200(5) 0.2463(2) 0.0281(15) Uani 1 1 d .
H33 H 0.3723 0.2551 0.2683 0.034 Uiso 1 1 calc R
C34 C 0.3942(3) 0.1678(6) 0.2282(2) 0.0294(15) Uani 1 1 d .
H34 H 0.4353 0.1693 0.2376 0.035 Uiso 1 1 calc R
C35 C 0.3705(3) 0.1128(5) 0.19557(18) 0.0218(13) Uani 1 1 d .
H35 H 0.3960 0.0780 0.1833 0.026 Uiso 1 1 calc R
C36 C 0.3092(3) 0.1099(5) 0.18148(17) 0.0192(12) Uani 1 1 d .
C37 C 0.1659(3) 0.1270(5) 0.02784(16) 0.0170(12) Uani 1 1 d .
C38 C 0.1068(3) 0.1642(5) 0.01923(18) 0.0224(13) Uani 1 1 d .
H38 H 0.0919 0.2001 0.0371 0.027 Uiso 1 1 calc R
C39 C 0.0705(3) 0.1478(5) -0.01588(19) 0.0258(14) Uani 1 1 d .
H39 H 0.0315 0.1733 -0.0214 0.031 Uiso 1 1 calc R
C40 C 0.0919(3) 0.0936(6) -0.0427(2) 0.0325(17) Uani 1 1 d .
H40 H 0.0675 0.0822 -0.0661 0.039 Uiso 1 1 calc R
C41 C 0.1505(3) 0.0565(6) -0.03422(19) 0.0274(14) Uani 1 1 d .
H41 H 0.1653 0.0209 -0.0522 0.033 Uiso 1 1 calc R
C42 C 0.1869(3) 0.0720(5) 0.00054(19) 0.0226(13) Uani 1 1 d .
H42 H 0.2256 0.0456 0.0058 0.027 Uiso 1 1 calc R
C43 C 0.2226(3) 0.2888(5) 0.07841(17) 0.0167(12) Uani 1 1 d .
C44 C 0.1896(3) 0.3618(5) 0.05452(18) 0.0186(12) Uani 1 1 d .
H44 H 0.1612 0.3394 0.0339 0.022 Uiso 1 1 calc R
C45 C 0.1987(3) 0.4688(5) 0.0612(2) 0.0265(14) Uani 1 1 d .
H45 H 0.1760 0.5170 0.0452 0.032 Uiso 1 1 calc R
C46 C 0.2412(3) 0.5029(5) 0.0913(2) 0.0260(15) Uani 1 1 d .
H46 H 0.2469 0.5740 0.0957 0.031 Uiso 1 1 calc R
C47 C 0.2758(3) 0.4303(5) 0.1153(2) 0.0244(14) Uani 1 1 d .
H47 H 0.3049 0.4532 0.1354 0.029 Uiso 1 1 calc R
C48 C 0.2665(3) 0.3246(5) 0.10895(18) 0.0209(13) Uani 1 1 d .
H48 H 0.2893 0.2766 0.1250 0.025 Uiso 1 1 calc R
C49 C 0.2858(3) 0.1020(5) 0.07396(18) 0.0185(12) Uani 1 1 d .
C50 C 0.3120(3) 0.0381(5) 0.10397(17) 0.0185(12) Uani 1 1 d .
C51 C 0.3696(3) -0.0003(5) 0.10566(19) 0.0216(13) Uani 1 1 d .
H51 H 0.3879 -0.0429 0.1253 0.026 Uiso 1 1 calc R
C52 C 0.3999(3) 0.0251(5) 0.0779(2) 0.0258(14) Uani 1 1 d .
H52 H 0.4374 -0.0035 0.0785 0.031 Uiso 1 1 calc R
C53 C 0.3747(3) 0.0922(5) 0.0495(2) 0.0266(15) Uani 1 1 d .
H53 H 0.3958 0.1107 0.0317 0.032 Uiso 1 1 calc R
C54 C 0.3174(3) 0.1323(5) 0.04735(17) 0.0205(13) Uani 1 1 d .
H54 H 0.3006 0.1785 0.0285 0.025 Uiso 1 1 calc R
C55 C -0.0002(3) 0.1678(5) 0.10529(17) 0.0207(13) Uani 1 1 d .
C56 C -0.0462(3) 0.2392(6) 0.0945(2) 0.0279(15) Uani 1 1 d .
H56 H -0.0407 0.2987 0.0812 0.034 Uiso 1 1 calc R
C57 C -0.1017(3) 0.2199(6) 0.1040(2) 0.0297(15) Uani 1 1 d .
H57 H -0.1329 0.2671 0.0968 0.036 Uiso 1 1 calc R
C58 C -0.1100(3) 0.1333(5) 0.1236(2) 0.0281(15) Uani 1 1 d .
H58 H -0.1464 0.1221 0.1302 0.034 Uiso 1 1 calc R
C59 C -0.0634(3) 0.0611(6) 0.1337(2) 0.0303(15) Uani 1 1 d .
H59 H -0.0690 0.0012 0.1468 0.036 Uiso 1 1 calc R
C60 C -0.0094(3) 0.0783(5) 0.1244(2) 0.0275(15) Uani 1 1 d .
H60 H 0.0212 0.0296 0.1309 0.033 Uiso 1 1 calc R

loop_
_atom_site_aniso_label
_atom_site_aniso_U_11
_atom_site_aniso_U_22
_atom_site_aniso_U_33
_atom_site_aniso_U_23
_atom_site_aniso_U_13
_atom_site_aniso_U_12
Fe 0.0128(5) 0.0122(5) 0.0131(6) -0.0001(3) 0.0038(4) -0.0008(3)
P1 0.0168(7) 0.0142(8) 0.0165(9) 0.0008(5) 0.0023(6) -0.0023(5)
P2 0.0172(7) 0.0172(8) 0.0149(9) -0.0021(5) 0.0049(6) -0.0015(5)
P3 0.0140(7) 0.0150(7) 0.0132(8) 0.0002(5) 0.0038(5) -0.0002(5)
Si 0.0147(7) 0.0158(8) 0.0143(9) 0.0008(5) 0.0041(6) -0.0001(6)
N1 0.021(2) 0.018(3) 0.016(3) 0.0009(18) 0.0060(19) 0.000(2)
N2 0.021(3) 0.028(3) 0.026(3) 0.009(2) 0.011(2) 0.006(2)
C1 0.020(3) 0.017(3) 0.027(4) 0.007(2) 0.004(2) -0.001(2)
C2 0.021(3) 0.023(3) 0.020(3) 0.006(2) 0.001(2) -0.001(2)
C3 0.023(3) 0.033(4) 0.040(5) 0.016(3) 0.006(3) -0.001(3)
C4 0.028(4) 0.055(5) 0.034(5) 0.018(4) 0.006(3) -0.018(3)
C5 0.040(4) 0.055(6) 0.047(6) 0.007(4) -0.007(4) -0.034(4)
C6 0.043(4) 0.042(5) 0.023(4) 0.003(3) 0.004(3) -0.019(3)
C7 0.027(3) 0.016(3) 0.019(3) -0.002(2) 0.002(2) -0.007(2)
C8 0.033(3) 0.023(3) 0.019(4) 0.001(2) 0.001(3) -0.010(3)
C9 0.036(4) 0.031(4) 0.025(4) 0.002(3) -0.001(3) -0.015(3)
C10 0.060(5) 0.032(4) 0.023(4) -0.007(3) 0.012(3) -0.019(4)
C11 0.048(4) 0.025(4) 0.033(4) -0.003(3) 0.015(3) 0.001(3)
C12 0.039(4) 0.020(3) 0.026(4) -0.001(3) 0.013(3) -0.006(3)
C13 0.020(3) 0.019(3) 0.015(3) -0.002(2) 0.004(2) 0.000(2)
C14 0.026(3) 0.018(3) 0.020(3) 0.001(2) 0.000(2) 0.001(2)
C15 0.036(4) 0.020(3) 0.020(4) 0.003(2) 0.006(3) 0.004(3)
C16 0.021(3) 0.027(3) 0.018(3) 0.005(2) 0.003(2) 0.008(2)
C17 0.020(3) 0.025(3) 0.019(3) 0.002(2) 0.007(2) 0.002(2)
C18 0.022(3) 0.020(3) 0.015(3) 0.000(2) 0.007(2) -0.001(2)
C19 0.029(3) 0.020(3) 0.018(4) -0.004(2) 0.008(3) -0.002(2)
C20 0.027(3) 0.037(4) 0.033(4) 0.007(3) 0.018(3) 0.005(3)
C21 0.043(5) 0.048(5) 0.055(6) -0.003(4) 0.034(4) -0.006(4)
C22 0.061(5) 0.034(4) 0.032(5) -0.003(3) 0.028(4) -0.009(4)
C23 0.058(5) 0.016(3) 0.023(4) -0.003(3) 0.011(3) -0.008(3)
C24 0.035(4) 0.021(3) 0.023(4) -0.007(2) 0.002(3) -0.002(3)
C25 0.023(3) 0.016(3) 0.026(4) -0.004(2) 0.011(2) 0.001(2)
C26 0.030(3) 0.032(4) 0.017(4) -0.006(3) 0.004(3) 0.001(3)
C27 0.043(4) 0.033(4) 0.027(4) -0.014(3) 0.012(3) 0.003(3)
C28 0.048(4) 0.025(4) 0.033(5) -0.005(3) 0.017(3) 0.003(3)
C29 0.041(4) 0.023(4) 0.034(4) 0.004(3) 0.020(3) 0.003(3)
C30 0.028(3) 0.021(3) 0.021(4) 0.000(2) 0.009(3) 0.000(3)
C31 0.020(3) 0.018(3) 0.019(3) 0.000(2) 0.006(2) -0.006(2)
C32 0.028(3) 0.029(4) 0.022(4) -0.004(3) 0.003(3) -0.003(3)
C33 0.031(3) 0.024(3) 0.026(4) -0.006(3) -0.002(3) -0.007(3)
C34 0.025(3) 0.031(4) 0.027(4) 0.002(3) -0.006(3) -0.008(3)
C35 0.019(3) 0.026(3) 0.020(3) -0.001(2) 0.002(2) 0.001(2)
C36 0.023(3) 0.016(3) 0.018(3) 0.003(2) 0.003(2) -0.006(2)
C37 0.016(3) 0.019(3) 0.015(3) 0.004(2) 0.004(2) -0.001(2)
C38 0.023(3) 0.028(3) 0.017(3) -0.002(2) 0.005(2) -0.003(2)
C39 0.023(3) 0.033(4) 0.020(4) 0.001(3) 0.003(3) -0.001(3)
C40 0.034(4) 0.042(4) 0.018(4) 0.001(3) -0.002(3) -0.006(3)
C41 0.030(3) 0.032(4) 0.022(4) -0.006(3) 0.007(3) -0.003(3)
C42 0.024(3) 0.025(3) 0.021(4) -0.001(2) 0.009(3) -0.003(2)
C43 0.017(3) 0.017(3) 0.018(3) 0.001(2) 0.007(2) -0.002(2)
C44 0.019(3) 0.019(3) 0.018(3) 0.001(2) 0.005(2) 0.000(2)
C45 0.023(3) 0.020(3) 0.037(4) 0.010(3) 0.007(3) 0.004(2)
C46 0.033(3) 0.013(3) 0.035(4) 0.000(2) 0.012(3) -0.004(2)
C47 0.025(3) 0.023(3) 0.026(4) -0.007(2) 0.006(3) -0.010(3)
C48 0.021(3) 0.020(3) 0.021(3) 0.004(2) 0.004(2) -0.003(2)
C49 0.017(3) 0.015(3) 0.023(4) -0.002(2) 0.005(2) 0.001(2)
C50 0.021(3) 0.016(3) 0.020(3) -0.001(2) 0.008(2) -0.003(2)
C51 0.017(3) 0.023(3) 0.025(4) 0.002(2) 0.005(2) 0.003(2)
C52 0.021(3) 0.027(3) 0.032(4) 0.001(3) 0.013(3) 0.001(3)
C53 0.021(3) 0.030(4) 0.029(4) -0.002(3) 0.007(3) -0.004(3)
C54 0.020(3) 0.023(3) 0.019(3) 0.001(2) 0.006(2) -0.001(2)
C55 0.018(3) 0.030(3) 0.016(3) -0.002(2) 0.007(2) 0.001(2)
C56 0.026(3) 0.028(4) 0.031(4) 0.004(3) 0.010(3) 0.006(3)
C57 0.021(3) 0.035(4) 0.034(4) -0.003(3) 0.008(3) 0.004(3)
C58 0.021(3) 0.028(4) 0.037(4) -0.011(3) 0.009(3) -0.006(3)
C59 0.025(3) 0.030(4) 0.038(4) 0.002(3) 0.010(3) -0.004(3)
C60 0.021(3) 0.024(4) 0.038(4) 0.003(3) 0.007(3) 0.000(2)

loop_
_atom_type_symbol
_atom_type_description
_atom_type_scat_dispersion_real
_atom_type_scat_dispersion_imag
_atom_type_scat_source
C C 0.0181 0.0091 'International Tables Vol C Tables 4.2.6.8 and 6.1.1.4'
H H 0.0000 0.0000 'International Tables Vol C Tables 4.2.6.8 and 6.1.1.4'
B B 0.0090 0.0039 'International Tables Vol C Tables 4.2.6.8 and 6.1.1.4'
N N 0.0311 0.0180 'International Tables Vol C Tables 4.2.6.8 and 6.1.1.4'
F F 0.0727 0.0534 'International Tables Vol C Tables 4.2.6.8 and 6.1.1.4'
Si Si 0.2541 0.3302 'International Tables Vol C Tables 4.2.6.8 and 6.1.1.4'
P P 0.2955 0.4335 'International Tables Vol C Tables 4.2.6.8 and 6.1.1.4'
Fe Fe -1.1336 3.1974 'International Tables Vol C Tables 4.2.6.8 and 6.1.1.4'

loop_
_geom_angle_atom_site_label_1
_geom_angle_atom_site_label_2
_geom_angle_atom_site_label_3
_geom_angle
N1 Fe P1 106.23(18)
N1 Fe P2 95.33(18)
P1 Fe P2 121.06(7)
N1 Fe P3 99.80(18)
P1 Fe P3 110.37(7)
P2 Fe P3 119.05(6)
N1 Fe Si 174.30(18)
P1 Fe Si 79.13(6)
P2 Fe Si 80.05(6)
P3 Fe Si 79.76(6)
C13 P1 C7 101.8(3)
C13 P1 C1 99.0(3)
C7 P1 C1 101.7(3)
C13 P1 Fe 115.4(2)
C7 P1 Fe 117.0(2)
C1 P1 Fe 118.9(2)
C19 P2 C31 101.8(3)
C19 P2 C25 100.0(3)
C31 P2 C25 103.8(3)
C19 P2 Fe 114.1(2)
C31 P2 Fe 116.8(2)
C25 P2 Fe 117.8(2)
C37 P3 C49 105.0(3)
C37 P3 C43 104.0(3)
C49 P3 C43 100.3(3)
C37 P3 Fe 115.34(19)
C49 P3 Fe 117.7(2)
C43 P3 Fe 112.53(19)
C18 Si C50 108.7(3)
C18 Si C36 106.6(3)
C50 Si C36 106.4(3)
C18 Si Fe 111.0(2)
C50 Si Fe 112.2(2)
C36 Si Fe 111.6(2)
N2 N1 Fe 169.1(5)
N1 N2 C55 122.5(5)
C2 C1 C6 118.7(6)
C2 C1 P1 117.5(5)
C6 C1 P1 123.7(6)
C3 C2 C1 121.1(6)
C2 C3 C4 119.3(7)
C5 C4 C3 119.5(7)
C4 C5 C6 122.3(7)
C1 C6 C5 119.1(8)
C12 C7 C8 118.4(6)
C12 C7 P1 122.3(5)
C8 C7 P1 119.3(5)
C9 C8 C7 119.9(7)
C10 C9 C8 121.2(7)
C11 C10 C9 119.7(7)
C10 C11 C12 119.5(7)
C7 C12 C11 121.2(7)
C14 C13 C18 120.8(6)
C14 C13 P1 125.0(5)
C18 C13 P1 114.2(5)
C15 C14 C13 119.9(6)
C14 C15 C16 119.9(6)
C15 C16 C17 120.6(6)
C16 C17 C18 120.3(6)
C13 C18 C17 118.5(6)
C13 C18 Si 113.1(5)
C17 C18 Si 128.4(5)
C20 C19 C24 118.4(6)
C20 C19 P2 118.2(5)
C24 C19 P2 123.3(5)
C21 C20 C19 121.3(8)
C22 C21 C20 119.7(8)
C21 C22 C23 118.7(7)
C22 C23 C24 121.3(7)
C23 C24 C19 120.5(7)
C30 C25 C26 117.8(6)
C30 C25 P2 120.3(5)
C26 C25 P2 121.9(5)
C27 C26 C25 120.7(7)
C28 C27 C26 120.5(6)
C27 C28 C29 119.2(7)
C28 C29 C30 121.0(7)
C25 C30 C29 120.7(6)
C32 C31 C36 120.4(6)
C32 C31 P2 125.4(5)
C36 C31 P2 114.2(5)
C33 C32 C31 119.2(6)
C34 C33 C32 120.9(6)
C33 C34 C35 119.8(6)
C36 C35 C34 120.3(6)
C35 C36 C31 119.3(6)
C35 C36 Si 127.0(5)
C31 C36 Si 113.7(5)
C42 C37 C38 118.4(6)
C42 C37 P3 123.3(5)
C38 C37 P3 118.2(5)
C39 C38 C37 120.5(6)
C40 C39 C38 120.5(6)
C39 C40 C41 119.2(7)
C42 C41 C40 120.9(6)
C41 C42 C37 120.6(6)
C44 C43 C48 118.7(6)
C44 C43 P3 124.8(5)
C48 C43 P3 116.4(5)
C45 C44 C43 120.6(6)
C46 C45 C44 120.3(6)
C45 C46 C47 119.9(6)
C48 C47 C46 119.9(6)
C47 C48 C43 120.6(6)
C50 C49 C54 121.3(5)
C50 C49 P3 113.8(4)
C54 C49 P3 124.8(5)
C51 C50 C49 118.4(6)
C51 C50 Si 127.1(5)
C49 C50 Si 114.0(4)
C52 C51 C50 120.2(6)
C53 C52 C51 120.6(6)
C52 C53 C54 120.2(6)
C53 C54 C49 119.1(6)
C60 C55 C56 120.0(6)
C60 C55 N2 123.0(6)
C56 C55 N2 117.0(6)
C57 C56 C55 118.8(6)
C58 C57 C56 120.9(6)
C57 C58 C59 119.5(6)
C60 C59 C58 120.2(7)
C59 C60 C55 120.5(6)

loop_
_geom_bond_atom_site_label_1
_geom_bond_atom_site_label_2
_geom_bond_distance
Fe N1 1.690(5)
Fe P1 2.2159(17)
Fe P2 2.2187(17)
Fe P3 2.2190(17)
Fe Si 2.3274(17)
P1 C13 1.832(6)
P1 C7 1.836(7)
P1 C1 1.854(6)
P2 C19 1.828(7)
P2 C31 1.845(6)
P2 C25 1.842(6)
P3 C37 1.837(6)
P3 C49 1.834(6)
P3 C43 1.840(6)
Si C18 1.882(6)
Si C50 1.881(6)
Si C36 1.891(6)
N1 N2 1.233(7)
N2 C55 1.420(8)
C1 C2 1.378(10)
C1 C6 1.391(10)
C2 C3 1.396(9)
C3 C4 1.404(11)
C4 C5 1.321(13)
C5 C6 1.410(11)
C7 C12 1.395(10)
C7 C8 1.403(9)
C8 C9 1.388(10)
C9 C10 1.376(12)
C10 C11 1.392(12)
C11 C12 1.390(10)
C13 C14 1.396(9)
C13 C18 1.406(8)
C14 C15 1.398(9)
C15 C16 1.388(10)
C16 C17 1.394(9)
C17 C18 1.411(9)
C19 C20 1.396(10)
C19 C24 1.401(10)
C20 C21 1.380(11)
C21 C22 1.413(13)
C22 C23 1.384(12)
C23 C24 1.378(10)
C25 C30 1.403(9)
C25 C26 1.408(9)
C26 C27 1.378(10)
C27 C28 1.392(11)
C28 C29 1.376(11)
C29 C30 1.378(10)
C31 C32 1.393(9)
C31 C36 1.401(9)
C32 C33 1.391(9)
C33 C34 1.378(10)
C34 C35 1.396(9)
C35 C36 1.389(9)
C37 C42 1.399(9)
C37 C38 1.406(9)
C38 C39 1.393(9)
C39 C40 1.385(11)
C40 C41 1.394(11)
C41 C42 1.382(10)
C43 C44 1.389(8)
C43 C48 1.411(9)
C44 C45 1.401(10)
C45 C46 1.376(10)
C46 C47 1.403(10)
C47 C48 1.383(9)
C49 C50 1.401(9)
C49 C54 1.399(9)
C50 C51 1.399(9)
C51 C52 1.399(9)
C52 C53 1.380(10)
C53 C54 1.396(9)
C55 C60 1.385(9)
C55 C56 1.387(9)
C56 C57 1.417(9)
C57 C58 1.361(10)
C58 C59 1.400(10)
C59 C60 1.377(10)
